data_7225498
loop_
_publ_author_name
'Zhao, Shan'
'Lv, Xiu-Xiu'
'Shi, Lu-Lu'
'Li, Bao-Long'
'Wu, Bing'

_publ_section_title
;
 An unusual (4,4)-connected 3D porous cadmium metal--organic framework as
 a luminescent sensor for detection of nitrobenzene
;
_journal_issue 61
_journal_name_full 'RSC Adv.'
_journal_page_first 56035
_journal_paper_doi 10.1039/C6RA10664A
_journal_volume 6
_journal_year 2016
_chemical_formula_moiety '0.25(C136 H120 Cd8 N48 O40), 3.5(H2 O)'
_chemical_formula_sum 'C34 H37 Cd2 N12 O13.5'
_chemical_formula_weight 1054.56
_chemical_name_systematic
;
 ? 
;
_space_group_crystal_system monoclinic
_space_group_IT_number 15
_space_group_name_Hall '-C 2yc'
_space_group_name_H-M_alt 'C 1 2/c 1'
_symmetry_space_group_name_Hall '-C 2yc'
_symmetry_space_group_name_H-M 'C 1 2/c 1'
_atom_sites_solution_hydrogens mixed
_atom_sites_solution_primary direct
_audit_creation_date 2016-06-01
_audit_creation_method
;
Olex2 1.2-alpha
(compiled 2016.02.24 svn.r3266 for OlexSys, GUI svn.r5155)
;
_audit_update_record
;
2016-06-01 deposited with the CCDC.
2016-06-06 downloaded from the CCDC.
;
_cell_angle_alpha 90
_cell_angle_beta 104.241(8)
_cell_angle_gamma 90
_cell_formula_units_Z 4
_cell_length_a 27.108(8)
_cell_length_b 10.673(2)
_cell_length_c 16.641(5)
_cell_measurement_reflns_used 8526
_cell_measurement_temperature 293(2)
_cell_measurement_theta_max 25.3
_cell_measurement_theta_min 3.0
_cell_volume 4667(2)
_computing_cell_refinement CrystalClear
_computing_data_collection CrystalClear
_computing_data_reduction CrystalStructure
_computing_molecular_graphics 'Olex2 (Dolomanov et al., 2009)'
_computing_publication_material 'Olex2 (Dolomanov et al., 2009)'
_computing_structure_refinement 'ShelXL (Sheldrick, 2015)'
_computing_structure_solution 'XS (Sheldrick, 2008)'
_diffrn_ambient_temperature 293.15
_diffrn_detector_area_resol_mean 7.31
_diffrn_measured_fraction_theta_full 0.990
_diffrn_measured_fraction_theta_max 0.990
_diffrn_measurement_device_type 'Rigaku Mercury CCD'
_diffrn_measurement_method \w
_diffrn_radiation_type MoK\a
_diffrn_radiation_wavelength 0.7107
_diffrn_reflns_av_R_equivalents 0.0852
_diffrn_reflns_av_unetI/netI 0.0655
_diffrn_reflns_Laue_measured_fraction_full 0.990
_diffrn_reflns_Laue_measured_fraction_max 0.990
_diffrn_reflns_limit_h_max 32
_diffrn_reflns_limit_h_min -32
_diffrn_reflns_limit_k_max 12
_diffrn_reflns_limit_k_min -12
_diffrn_reflns_limit_l_max 20
_diffrn_reflns_limit_l_min -20
_diffrn_reflns_number 21031
_diffrn_reflns_point_group_measured_fraction_full 0.990
_diffrn_reflns_point_group_measured_fraction_max 0.990
_diffrn_reflns_theta_full 25.241
_diffrn_reflns_theta_max 25.345
_diffrn_reflns_theta_min 3.033
_exptl_absorpt_coefficient_mu 0.981
_exptl_absorpt_correction_T_max 0.9083
_exptl_absorpt_correction_T_min 0.6949
_exptl_absorpt_correction_type multi-scan
_exptl_absorpt_process_details 'Jacobson, R. (1998) Private communication'
_exptl_crystal_colour 'clear light colourless'
_exptl_crystal_colour_lustre clear
_exptl_crystal_colour_modifier light
_exptl_crystal_colour_primary colourless
_exptl_crystal_density_diffrn 1.501
_exptl_crystal_density_method 'not measured'
_exptl_crystal_description block
_exptl_crystal_F_000 2116
_exptl_crystal_size_max 0.4
_exptl_crystal_size_mid 0.2
_exptl_crystal_size_min 0.1
_refine_diff_density_max 1.200
_refine_diff_density_min -0.823
_refine_diff_density_rms 0.138
_refine_ls_extinction_method none
_refine_ls_goodness_of_fit_ref 1.259
_refine_ls_hydrogen_treatment mixed
_refine_ls_matrix_type full
_refine_ls_number_parameters 313
_refine_ls_number_reflns 4237
_refine_ls_number_restraints 17
_refine_ls_restrained_S_all 1.256
_refine_ls_R_factor_all 0.1031
_refine_ls_R_factor_gt 0.0857
_refine_ls_shift/su_max 0.001
_refine_ls_shift/su_mean 0.000
_refine_ls_structure_factor_coef Fsqd
_refine_ls_weighting_details 'w=1/[\s^2^(Fo^2^)+(0.0754P)^2^+26.6312P] where P=(Fo^2^+2Fc^2^)/3'
_refine_ls_weighting_scheme calc
_refine_ls_wR_factor_gt 0.1848
_refine_ls_wR_factor_ref 0.1943
_reflns_Friedel_coverage 0.000
_reflns_number_gt 3605
_reflns_number_total 4237
_reflns_threshold_expression 'I > 2\s(I)'
_cod_data_source_file c6ra10664a2.cif
_cod_data_source_block Revcdbtecobtz
_cod_original_formula_sum 'C34 H37 Cd2 N12 O13.50'
_cod_database_code 7225498
_shelx_space_group_comment
;
The symmetry employed for this shelxl refinement is uniquely defined
by the following loop, which should always be used as a source of
symmetry information in preference to the above space-group names.
They are only intended as comments.
;
_shelx_estimated_absorpt_t_max 0.908
_shelx_estimated_absorpt_t_min 0.695
_olex2_refinement_description
;
1. Fixed Uiso
 At 1.2 times of:
  All C(H) groups, All C(H,H) groups, All O(H,H) groups
2. Restrained distances
 H5A-O5
 0.9 with sigma of 0.02
 H5B-O5
 0.9 with sigma of 0.02
 H5A-H5B
 1.4 with sigma of 0.02
 H5A-Cd1
 2.6 with sigma of 0.02
 H6A-O6
 0.9 with sigma of 0.02
 H6B-O6
 0.9 with sigma of 0.02
 H6A-H6B
 1.5 with sigma of 0.02
 H7C-O7
 0.9 with sigma of 0.02
 H7D-O7
 0.9 with sigma of 0.02
 H7C-H7D
 1.4 with sigma of 0.02
 H8C-O8
 0.9 with sigma of 0.02
 H8D-O8
 0.9 with sigma of 0.02
 H8C-H8D
 1.4 with sigma of 0.02
 H6B-O3
 2.05 with sigma of 0.02
 H7C-O4
 2.05 with sigma of 0.02
 H8C-O6_$4
 2.2 with sigma of 0.02
 H8D-O7
 2.4 with sigma of 0.02
3. Others
 Fixed Sof: O7(0.5) H7C(0.5) H7D(0.5) O8(0.25) H8C(0.25) H8D(0.25)
4.a Secondary CH2 refined with riding coordinates:
 C7(H7A,H7B), C8(H8A,H8B)
4.b Aromatic/amide H refined with riding coordinates:
 C3(H3), C4(H4), C5(H5), C6(H6), C9(H9), C10(H10), C11(H11), C12(H12), C15(H15)
;
_shelx_shelxl_version_number 2014/7
_olex2_submission_special_instructions 'No special instructions were received'

loop_
_space_group_symop_operation_xyz
'x, y, z'
'-x, y, -z+1/2'
'x+1/2, y+1/2, z'
'-x+1/2, y+1/2, -z+1/2'
'-x, -y, -z'
'x, -y, z-1/2'
'-x+1/2, -y+1/2, -z'
'x+1/2, -y+1/2, z-1/2'

loop_
_atom_site_label
_atom_site_type_symbol
_atom_site_fract_x
_atom_site_fract_y
_atom_site_fract_z
_atom_site_U_iso_or_equiv
_atom_site_adp_type
_atom_site_occupancy
_atom_site_site_symmetry_order
_atom_site_calc_flag
_atom_site_refinement_flags_posn
_atom_site_refinement_flags_occupancy
Cd1 Cd 0.28708(2) 0.79005(5) 0.16713(3) 0.0337(2) Uani 1 1 d D .
O1 O 0.2295(2) 0.4136(5) 0.4575(3) 0.0404(14) Uani 1 1 d . .
O2 O 0.2183(2) 0.5092(6) 0.3381(3) 0.0481(15) Uani 1 1 d . .
O3 O 0.2707(2) 0.7900(6) 0.2943(3) 0.0455(15) Uani 1 1 d D .
O4 O 0.3186(3) 0.6283(6) 0.3518(4) 0.0583(17) Uani 1 1 d D .
O5 O 0.3025(2) 0.6134(6) 0.1007(4) 0.0460(15) Uani 1 1 d D .
H5A H 0.305(3) 0.557(2) 0.1414(19) 0.055 Uiso 1 1 d DR .
H5B H 0.2706(15) 0.603(8) 0.070(4) 0.055 Uiso 1 1 d DR .
O6 O 0.1851(3) 0.9482(7) 0.2735(5) 0.067(2) Uani 1 1 d D .
H6A H 0.196(3) 0.984(8) 0.232(5) 0.080 Uiso 1 1 d DR .
H6B H 0.204(2) 0.882(7) 0.296(6) 0.080 Uiso 1 1 d DR .
O7 O 0.4013(8) 0.553(2) 0.4873(14) 0.123(8) Uani 0.5 1 d D P
H7C H 0.374(7) 0.60(2) 0.459(7) 0.148 Uiso 0.5 1 d DR P
H7D H 0.402(10) 0.57(3) 0.540(3) 0.148 Uiso 0.5 1 d DR P
O8 O 0.4030(8) 0.604(3) 0.6635(16) 0.059(8) Uani 0.25 1 d D P
H8C H 0.384(2) 0.628(8) 0.699(4) 0.071 Uiso 0.25 1 d DR P
H8D H 0.383(8) 0.62(3) 0.6138(17) 0.071 Uiso 0.25 1 d DR P
N1 N 0.1227(3) 0.7168(8) 0.0607(5) 0.054(2) Uani 1 1 d . .
N2 N 0.1297(3) 0.6382(10) 0.1275(6) 0.073(3) Uani 1 1 d . .
N3 N 0.2019(3) 0.7401(7) 0.1273(4) 0.0410(17) Uani 1 1 d . .
N4 N -0.0658(3) 0.6938(8) -0.1610(5) 0.052(2) Uani 1 1 d . .
N5 N -0.0528(4) 0.7879(9) -0.2054(7) 0.080(3) Uani 1 1 d . .
N6 N -0.1277(3) 0.7109(7) -0.2711(5) 0.0435(17) Uani 1 1 d . .
C1 C 0.0614(3) 0.6077(10) -0.0517(6) 0.052(2) Uani 1 1 d . .
C2 C 0.0111(4) 0.5770(11) -0.0901(6) 0.059(3) Uani 1 1 d . .
C3 C 0.0017(4) 0.4672(13) -0.1346(7) 0.076(3) Uani 1 1 d . .
H3 H -0.0318 0.4451 -0.1592 0.091 Uiso 1 1 calc R .
C4 C 0.0405(5) 0.3886(13) -0.1439(8) 0.082(4) Uani 1 1 d . .
H4 H 0.0331 0.3149 -0.1743 0.099 Uiso 1 1 calc R .
C5 C 0.0901(4) 0.4204(13) -0.1078(7) 0.071(3) Uani 1 1 d . .
H5 H 0.1166 0.3691 -0.1141 0.086 Uiso 1 1 calc R .
C6 C 0.1002(4) 0.5299(11) -0.0617(7) 0.065(3) Uani 1 1 d . .
H6 H 0.1338 0.5514 -0.0371 0.078 Uiso 1 1 calc R .
C7 C 0.0736(4) 0.7222(11) 0.0017(7) 0.067(3) Uani 1 1 d . .
H7A H 0.0729 0.7947 -0.0337 0.080 Uiso 1 1 calc R .
H7B H 0.0475 0.7335 0.0316 0.080 Uiso 1 1 calc R .
C8 C -0.0330(3) 0.6572(12) -0.0798(6) 0.063(3) Uani 1 1 d . .
H8A H -0.0530 0.6111 -0.0488 0.076 Uiso 1 1 calc R .
H8B H -0.0199 0.7319 -0.0485 0.076 Uiso 1 1 calc R .
C9 C 0.1781(4) 0.6581(10) 0.1641(7) 0.059(3) Uani 1 1 d . .
H9 H 0.1944 0.6171 0.2127 0.070 Uiso 1 1 calc R .
C10 C 0.1658(4) 0.7735(9) 0.0628(6) 0.052(2) Uani 1 1 d . .
H10 H 0.1703 0.8308 0.0231 0.062 Uiso 1 1 calc R .
C11 C -0.0914(4) 0.7952(11) -0.2720(7) 0.064(3) Uani 1 1 d . .
H11 H -0.0930 0.8526 -0.3146 0.076 Uiso 1 1 calc R .
C12 C -0.1102(3) 0.6500(9) -0.2003(6) 0.051(2) Uani 1 1 d . .
H12 H -0.1272 0.5851 -0.1812 0.061 Uiso 1 1 calc R .
C13 C 0.2415(3) 0.6342(8) 0.4590(5) 0.0350(18) Uani 1 1 d . .
C14 C 0.2664(3) 0.7305(7) 0.4275(5) 0.0310(17) Uani 1 1 d . .
C15 C 0.2736(3) 0.8428(8) 0.4686(5) 0.0366(18) Uani 1 1 d . .
H15 H 0.2895 0.9071 0.4468 0.044 Uiso 1 1 calc R .
C16 C 0.2291(3) 0.5126(7) 0.4151(5) 0.0335(17) Uani 1 1 d . .
C17 C 0.2867(3) 0.7114(8) 0.3519(5) 0.0380(19) Uani 1 1 d . .

loop_
_atom_site_aniso_label
_atom_site_aniso_U_11
_atom_site_aniso_U_22
_atom_site_aniso_U_33
_atom_site_aniso_U_23
_atom_site_aniso_U_13
_atom_site_aniso_U_12
Cd1 0.0435(4) 0.0286(3) 0.0268(3) 0.0022(2) 0.0045(2) -0.0007(3)
O1 0.063(4) 0.024(3) 0.032(3) 0.000(2) 0.008(3) -0.006(3)
O2 0.081(4) 0.036(3) 0.025(3) 0.002(2) 0.008(3) 0.005(3)
O3 0.060(4) 0.050(4) 0.029(3) 0.009(3) 0.015(3) 0.003(3)
O4 0.082(5) 0.044(4) 0.055(4) -0.005(3) 0.029(4) 0.014(4)
O5 0.060(4) 0.034(3) 0.039(3) -0.003(3) 0.002(3) 0.002(3)
O6 0.101(6) 0.051(4) 0.056(5) 0.009(3) 0.032(4) 0.009(4)
O7 0.102(15) 0.107(17) 0.126(18) 0.024(15) -0.036(14) 0.018(13)
O8 0.028(11) 0.09(2) 0.051(15) 0.040(15) -0.004(11) -0.028(13)
N1 0.045(4) 0.054(5) 0.056(5) 0.011(4) -0.003(4) -0.007(4)
N2 0.061(5) 0.088(7) 0.064(6) 0.025(5) 0.004(4) -0.022(5)
N3 0.043(4) 0.043(4) 0.035(4) 0.010(3) 0.006(3) -0.002(3)
N4 0.040(4) 0.066(6) 0.047(5) 0.000(4) 0.001(3) -0.005(4)
N5 0.057(6) 0.068(7) 0.104(8) 0.011(6) 0.000(5) -0.013(5)
N6 0.043(4) 0.039(4) 0.044(4) 0.005(3) 0.003(3) 0.001(3)
C1 0.044(5) 0.064(7) 0.046(5) 0.017(5) 0.005(4) -0.002(5)
C2 0.050(6) 0.072(7) 0.046(6) 0.014(5) -0.004(4) 0.003(5)
C3 0.049(6) 0.095(10) 0.071(8) -0.017(7) -0.006(5) 0.007(6)
C4 0.078(8) 0.092(10) 0.065(8) -0.023(7) -0.003(6) 0.010(7)
C5 0.055(6) 0.089(9) 0.064(7) -0.004(6) 0.003(5) 0.011(6)
C6 0.042(5) 0.072(8) 0.074(7) 0.011(6) 0.002(5) -0.002(5)
C7 0.049(6) 0.060(7) 0.079(8) 0.008(6) -0.010(5) 0.004(5)
C8 0.040(5) 0.095(8) 0.049(6) -0.002(6) -0.001(4) 0.001(5)
C9 0.061(6) 0.052(6) 0.054(6) 0.006(5) -0.002(5) -0.012(5)
C10 0.053(6) 0.050(6) 0.050(6) 0.005(5) 0.009(5) -0.016(5)
C11 0.048(6) 0.070(7) 0.068(7) 0.024(6) 0.008(5) -0.012(5)
C12 0.044(5) 0.044(5) 0.060(6) 0.010(5) 0.003(4) -0.008(4)
C13 0.049(5) 0.030(4) 0.024(4) 0.000(3) 0.006(3) 0.002(4)
C14 0.047(5) 0.021(4) 0.026(4) -0.005(3) 0.010(3) 0.002(3)
C15 0.055(5) 0.028(4) 0.027(4) 0.001(3) 0.011(4) -0.009(4)
C16 0.041(4) 0.026(4) 0.032(4) 0.001(3) 0.007(3) 0.002(3)
C17 0.055(5) 0.034(5) 0.025(4) 0.001(4) 0.010(4) -0.005(4)

loop_
_atom_type_symbol
_atom_type_description
_atom_type_scat_dispersion_real
_atom_type_scat_dispersion_imag
_atom_type_scat_source
C C 0.0033 0.0016 'International Tables Vol C Tables 4.2.6.8 and 6.1.1.4'
H H 0.0000 0.0000 'International Tables Vol C Tables 4.2.6.8 and 6.1.1.4'
Cd Cd -0.8075 1.2024 'International Tables Vol C Tables 4.2.6.8 and 6.1.1.4'
N N 0.0061 0.0033 'International Tables Vol C Tables 4.2.6.8 and 6.1.1.4'
O O 0.0106 0.0060 'International Tables Vol C Tables 4.2.6.8 and 6.1.1.4'

loop_
_geom_angle_atom_site_label_1
_geom_angle_atom_site_label_2
_geom_angle_atom_site_label_3
_geom_angle
_geom_angle_site_symmetry_1
_geom_angle_site_symmetry_3
O2 Cd1 O1 54.84(18) 4 4
O3 Cd1 O1 140.1(2) . 4
O3 Cd1 O2 90.6(2) . 4
O3 Cd1 O5 123.7(2) . .
O3 Cd1 N3 81.7(2) . .
O3 Cd1 N6 89.3(2) . 8_566
O5 Cd1 O1 93.1(2) . 4
O5 Cd1 O2 145.7(2) . 4
O5 Cd1 N3 87.6(2) . .
O5 Cd1 N6 85.9(2) . 8_566
N3 Cd1 O1 85.2(2) . 4
N3 Cd1 O2 99.9(2) . 4
N6 Cd1 O1 110.2(2) 8_566 4
N6 Cd1 O2 93.9(2) 8_566 4
N6 Cd1 N3 163.6(3) 8_566 .
C16 O1 Cd1 90.2(4) . 4_545
C16 O2 Cd1 93.7(5) . 4_545
C17 O3 Cd1 126.7(5) . .
Cd1 O5 H5A 100.3(17) . .
Cd1 O5 H5B 97(6) . .
H5A O5 H5B 104(3) . .
H6A O6 H6B 112(3) . .
H7C O7 H7D 102(3) . .
H8C O8 H8D 103(3) . .
N2 N1 C7 119.8(8) . .
C10 N1 N2 108.5(8) . .
C10 N1 C7 131.6(9) . .
C9 N2 N1 101.6(8) . .
C9 N3 Cd1 126.0(6) . .
C10 N3 Cd1 131.8(6) . .
C10 N3 C9 102.0(8) . .
N5 N4 C8 121.4(8) . .
C12 N4 N5 109.0(8) . .
C12 N4 C8 129.6(9) . .
C11 N5 N4 104.1(8) . .
C11 N6 Cd1 131.5(6) . 8_465
C12 N6 Cd1 119.9(6) . 8_465
C12 N6 C11 103.7(8) . .
C2 C1 C7 120.8(10) . .
C6 C1 C2 119.4(10) . .
C6 C1 C7 119.8(9) . .
C1 C2 C8 121.7(10) . .
C3 C2 C1 118.5(10) . .
C3 C2 C8 119.7(9) . .
C2 C3 H3 118.9 . .
C2 C3 C4 122.1(11) . .
C4 C3 H3 118.9 . .
C3 C4 H4 120.3 . .
C5 C4 C3 119.3(12) . .
C5 C4 H4 120.3 . .
C4 C5 H5 120.3 . .
C4 C5 C6 119.3(11) . .
C6 C5 H5 120.3 . .
C1 C6 C5 121.3(10) . .
C1 C6 H6 119.4 . .
C5 C6 H6 119.4 . .
N1 C7 C1 113.7(9) . .
N1 C7 H7A 108.8 . .
N1 C7 H7B 108.8 . .
C1 C7 H7A 108.8 . .
C1 C7 H7B 108.8 . .
H7A C7 H7B 107.7 . .
N4 C8 C2 111.2(8) . .
N4 C8 H8A 109.4 . .
N4 C8 H8B 109.4 . .
C2 C8 H8A 109.4 . .
C2 C8 H8B 109.4 . .
H8A C8 H8B 108.0 . .
N2 C9 N3 115.7(9) . .
N2 C9 H9 122.1 . .
N3 C9 H9 122.1 . .
N1 C10 N3 112.1(8) . .
N1 C10 H10 123.9 . .
N3 C10 H10 123.9 . .
N5 C11 N6 112.5(9) . .
N5 C11 H11 123.8 . .
N6 C11 H11 123.8 . .
N4 C12 N6 110.7(8) . .
N4 C12 H12 124.7 . .
N6 C12 H12 124.7 . .
C14 C13 C16 121.9(7) . .
C15 C13 C14 117.9(7) 7_566 .
C15 C13 C16 120.1(7) 7_566 .
C13 C14 C17 121.5(7) . .
C15 C14 C13 118.5(7) . .
C15 C14 C17 120.0(7) . .
C13 C15 H15 118.2 7_566 .
C14 C15 C13 123.6(7) . 7_566
C14 C15 H15 118.2 . .
O1 C16 Cd1 62.0(4) . 4_545
O1 C16 C13 119.0(7) . .
O2 C16 Cd1 59.2(4) . 4_545
O2 C16 O1 121.0(7) . .
O2 C16 C13 120.0(7) . .
C13 C16 Cd1 176.1(6) . 4_545
O3 C17 C14 114.6(7) . .
O4 C17 O3 125.5(8) . .
O4 C17 C14 119.8(7) . .

loop_
_geom_bond_atom_site_label_1
_geom_bond_atom_site_label_2
_geom_bond_distance
_geom_bond_site_symmetry_2
Cd1 O1 2.405(5) 4
Cd1 O2 2.344(6) 4
Cd1 O3 2.266(6) .
Cd1 O5 2.275(6) .
Cd1 N3 2.304(7) .
Cd1 N6 2.287(7) 8_566
O1 Cd1 2.405(5) 4_545
O1 C16 1.269(9) .
O2 Cd1 2.344(6) 4_545
O2 C16 1.244(9) .
O3 C17 1.268(10) .
O4 C17 1.241(10) .
O5 H5A 0.89(2) .
O5 H5B 0.89(2) .
O6 H6A 0.90(2) .
O6 H6B 0.900(19) .
O7 H7C 0.90(2) .
O7 H7D 0.90(2) .
O8 H8C 0.90(2) .
O8 H8D 0.90(2) .
N1 N2 1.367(11) .
N1 C7 1.447(12) .
N1 C10 1.308(12) .
N2 C9 1.319(12) .
N3 C9 1.324(12) .
N3 C10 1.311(12) .
N4 N5 1.344(13) .
N4 C8 1.476(12) .
N4 C12 1.306(11) .
N5 C11 1.326(14) .
N6 Cd1 2.287(7) 8_465
N6 C11 1.335(12) .
N6 C12 1.326(11) .
C1 C2 1.395(13) .
C1 C6 1.382(15) .
C1 C7 1.499(15) .
C2 C3 1.376(16) .
C2 C8 1.513(15) .
C3 H3 0.9300 .
C3 C4 1.384(16) .
C4 H4 0.9300 .
C4 C5 1.373(16) .
C5 H5 0.9300 .
C5 C6 1.388(16) .
C6 H6 0.9300 .
C7 H7A 0.9700 .
C7 H7B 0.9700 .
C8 H8A 0.9700 .
C8 H8B 0.9700 .
C9 H9 0.9300 .
C10 H10 0.9300 .
C11 H11 0.9300 .
C12 H12 0.9300 .
C13 C14 1.401(11) .
C13 C15 1.386(11) 7_566
C13 C16 1.486(11) .
C14 C15 1.371(11) .
C14 C17 1.504(11) .
C15 C13 1.386(11) 7_566
C15 H15 0.9300 .

loop_
_geom_hbond_atom_site_label_D
_geom_hbond_atom_site_label_H
_geom_hbond_atom_site_label_A
_geom_hbond_distance_DH
_geom_hbond_distance_HA
_geom_hbond_distance_DA
_geom_hbond_angle_DHA
_geom_hbond_site_symmetry_A
O5 H5A O6 0.89(2) 1.80(2) 2.694(10) 177(7) 4_545
O5 H5B O1 0.89(2) 1.94(5) 2.712(8) 143(8) 6_565
O6 H6A O4 0.90(2) 2.04(4) 2.820(9) 143(6) 4
O6 H6B O3 0.900(19) 2.05(2) 2.822(9) 143(4) .
O7 H7C O4 0.90(2) 2.05(2) 2.875(19) 150(6) .
O7 H7D O8 0.90(2) 2.07(4) 2.97(4) 178(8) .
O8 H8C O6 0.90(2) 2.20(2) 2.89(2) 133(4) 7_566
O8 H8D O7 0.90(2) 2.40(2) 2.97(4) 124(4) .

loop_
_geom_torsion_atom_site_label_1
_geom_torsion_atom_site_label_2
_geom_torsion_atom_site_label_3
_geom_torsion_atom_site_label_4
_geom_torsion
_geom_torsion_site_symmetry_1
_geom_torsion_site_symmetry_4
Cd1 O1 C16 O2 4.7(8) 4_545 .
Cd1 O1 C16 C13 -175.7(7) 4_545 .
Cd1 O2 C16 O1 -4.9(8) 4_545 .
Cd1 O2 C16 C13 175.6(6) 4_545 .
Cd1 O3 C17 O4 8.2(13) . .
Cd1 O3 C17 C14 -175.9(5) . .
Cd1 N3 C9 N2 -175.7(8) . .
Cd1 N3 C10 N1 175.7(7) . .
Cd1 N6 C11 N5 154.6(8) 8_465 .
Cd1 N6 C12 N4 -158.6(6) 8_465 .
N1 N2 C9 N3 -0.2(13) . .
N2 N1 C7 C1 -71.5(14) . .
N2 N1 C10 N3 -0.8(12) . .
N4 N5 C11 N6 0.2(14) . .
N5 N4 C8 C2 -79.3(13) . .
N5 N4 C12 N6 0.8(12) . .
C1 C2 C3 C4 -1.5(18) . .
C1 C2 C8 N4 126.1(10) . .
C2 C1 C6 C5 -1.3(16) . .
C2 C1 C7 N1 157.5(9) . .
C2 C3 C4 C5 0(2) . .
C3 C2 C8 N4 -57.3(14) . .
C3 C4 C5 C6 1(2) . .
C4 C5 C6 C1 -0.2(18) . .
C6 C1 C2 C3 2.1(15) . .
C6 C1 C2 C8 178.7(9) . .
C6 C1 C7 N1 -21.0(15) . .
C7 N1 N2 C9 178.8(10) . .
C7 N1 C10 N3 -178.7(10) . .
C7 C1 C2 C3 -176.4(11) . .
C7 C1 C2 C8 0.2(15) . .
C7 C1 C6 C5 177.2(11) . .
C8 N4 N5 C11 -178.3(10) . .
C8 N4 C12 N6 178.3(9) . .
C8 C2 C3 C4 -178.2(11) . .
C9 N3 C10 N1 0.6(12) . .
C10 N1 N2 C9 0.6(12) . .
C10 N1 C7 C1 106.2(13) . .
C10 N3 C9 N2 -0.2(13) . .
C11 N6 C12 N4 -0.6(12) . .
C12 N4 N5 C11 -0.6(13) . .
C12 N4 C8 C2 103.4(12) . .
C12 N6 C11 N5 0.2(13) . .
C13 C14 C15 C13 1.4(14) . 7_566
C13 C14 C17 O3 125.0(8) . .
C13 C14 C17 O4 -58.9(11) . .
C14 C13 C16 O1 147.2(8) . .
C14 C13 C16 O2 -33.2(12) . .
C15 C13 C14 C15 -1.3(13) 7_566 .
C15 C13 C14 C17 176.6(7) 7_566 .
C15 C13 C16 O1 -35.7(11) 7_566 .
C15 C13 C16 O2 143.9(8) 7_566 .
C15 C14 C17 O3 -57.1(11) . .
C15 C14 C17 O4 119.0(9) . .
C16 C13 C14 C15 175.9(8) . .
C16 C13 C14 C17 -6.2(12) . .
C17 C14 C15 C13 -176.6(8) . 7_566
